data_4135179
loop_
_publ_author_name
'Yan, Yong'
'Carrington, Elliot J.'
'P\'etuya, R\'emi'
'Whitehead, George F. S.'
'Verma, Ajay'
'Hylton, Rebecca K.'
'Tang, Chiu C.'
'Berry, Neil G.'
'Darling, George R.'
'Dyer, Matthew S.'
'Antypov, Dmytro'
'Katsoulidis, Alexandros P.'
'Rosseinsky, Matthew J.'

_publ_section_title
;
 Amino Acid Residues Determine the Response of Flexible Metal-Organic
 Frameworks to Guests.
;
_journal_name_full 'Journal of the American Chemical Society'
_journal_paper_doi 10.1021/jacs.0c03853
_journal_year 2020
_chemical_formula_moiety 'C6 H5 N3 O3 Zn, 1.21(C6 H6)'
_chemical_formula_sum 'C13.24 H12.24 N3 O3 Zn'
_chemical_formula_weight 326.71
_space_group_crystal_system trigonal
_space_group_IT_number 161
_space_group_name_Hall 'R 3 -2"c'
_space_group_name_H-M_alt 'R 3 c :H'
_atom_sites_solution_hydrogens geom
_atom_sites_solution_primary direct
_audit_creation_date 2018-01-08
_audit_creation_method
;
Olex2 1.2
(compiled 2017.08.10 svn.r3458 for OlexSys, GUI svn.r5381)
;
_cell_angle_alpha 90
_cell_angle_beta 90
_cell_angle_gamma 120
_cell_formula_units_Z 18
_cell_length_a 29.5677(11)
_cell_length_b 29.5677(11)
_cell_length_c 10.1237(3)
_cell_measurement_reflns_used 8486
_cell_measurement_temperature 100
_cell_measurement_theta_max 24.9840
_cell_measurement_theta_min 2.3840
_cell_volume 7664.9(5)
_computing_cell_refinement 'CrysAlisPro 1.171.38.46 (Rigaku OD, 2015)'
_computing_data_collection 'CrysAlisPro 1.171.38.46 (Rigaku OD, 2015)'
_computing_data_reduction 'CrysAlisPro 1.171.38.46 (Rigaku OD, 2015)'
_computing_molecular_graphics 'Olex2 (Dolomanov et al., 2009)'
_computing_publication_material 'Olex2 (Dolomanov et al., 2009)'
_computing_structure_refinement 'ShelXL (Sheldrick, 2015)'
_computing_structure_solution 'ShelXS (Sheldrick, 2008)'
_diffrn_ambient_temperature 100
_diffrn_detector 'CCD plate'
_diffrn_measured_fraction_theta_full 0.999
_diffrn_measured_fraction_theta_max 0.999
_diffrn_measurement_details
;
List of Runs (angles in degrees, time in seconds):

  # Type    Start    End  Width  t~exp~   \w     \q     \k     \f   Frames
--------------------------------------------------------------------------
  1  \w   -110.00  15.00   1.00   30.00    --  -20.00 -68.00   0.00  125
  2  \w   -110.00  15.00   1.00   30.00    --  -20.00 -68.00 120.00  125
  3  \w   -110.00  15.00   1.00   30.00    --  -20.00 -68.00 240.00  125
  4  \w   -110.00  15.00   1.00   30.00    --  -20.00 -30.00  90.00  125
;
_diffrn_measurement_device 'abstract diffractometer'
_diffrn_measurement_device_type 'Rigaku Mo Rotating Anode Source With Saturn Detector'
_diffrn_measurement_method '\w scans'
_diffrn_orient_matrix_type 'CrysAlisPro convention (1999,Acta A55,543-557)'
_diffrn_orient_matrix_UB_11 -0.0010138000
_diffrn_orient_matrix_UB_12 -0.0242185000
_diffrn_orient_matrix_UB_13 -0.0106015000
_diffrn_orient_matrix_UB_21 -0.0258499000
_diffrn_orient_matrix_UB_22 -0.0134046000
_diffrn_orient_matrix_UB_23 0.0250770000
_diffrn_orient_matrix_UB_31 -0.0098743000
_diffrn_orient_matrix_UB_32 -0.0012619000
_diffrn_orient_matrix_UB_33 -0.0645534000
_diffrn_radiation_monochromator graphite
_diffrn_radiation_probe x-ray
_diffrn_radiation_type MoK\a
_diffrn_radiation_wavelength 0.71073
_diffrn_reflns_av_R_equivalents 0.1016
_diffrn_reflns_av_unetI/netI 0.0616
_diffrn_reflns_Laue_measured_fraction_full 0.999
_diffrn_reflns_Laue_measured_fraction_max 0.999
_diffrn_reflns_limit_h_max 35
_diffrn_reflns_limit_h_min -32
_diffrn_reflns_limit_k_max 35
_diffrn_reflns_limit_k_min -35
_diffrn_reflns_limit_l_max 12
_diffrn_reflns_limit_l_min -10
_diffrn_reflns_number 26341
_diffrn_reflns_point_group_measured_fraction_full 0.972
_diffrn_reflns_point_group_measured_fraction_max 0.972
_diffrn_reflns_theta_full 25.023
_diffrn_reflns_theta_max 25.023
_diffrn_reflns_theta_min 2.386
_diffrn_source 'fine-focus sealed X-ray tube'
_diffrn_source_type 'Enhance (Mo) X-ray Source'
_exptl_absorpt_coefficient_mu 1.450
_exptl_absorpt_correction_T_max 1.00000
_exptl_absorpt_correction_T_min 0.81901
_exptl_absorpt_correction_type multi-scan
_exptl_absorpt_process_details
;
CrysAlisPro 1.171.38.46 (Rigaku Oxford Diffraction, 2015)
Empirical absorption correction using spherical harmonics,
 implemented in SCALE3 ABSPACK scaling algorithm.
;
_exptl_crystal_colour white
_exptl_crystal_colour_primary white
_exptl_crystal_density_diffrn 1.274
_exptl_crystal_description needle
_exptl_crystal_F_000 3000
_exptl_crystal_preparation 'Solvent Exchnage in Benzene'
_exptl_crystal_size_max 0.153
_exptl_crystal_size_mid 0.026
_exptl_crystal_size_min 0.022
_refine_diff_density_max 0.728
_refine_diff_density_min -0.387
_refine_diff_density_rms 0.115
_refine_ls_abs_structure_details
;
 Flack x determined using 950 quotients [(I+)-(I-)]/[(I+)+(I-)]
 (Parsons, Flack and Wagner, Acta Cryst. B69 (2013) 249-259).
;
_refine_ls_abs_structure_Flack 0.014(12)
_refine_ls_extinction_method none
_refine_ls_goodness_of_fit_ref 1.071
_refine_ls_hydrogen_treatment constr
_refine_ls_matrix_type full
_refine_ls_number_parameters 151
_refine_ls_number_reflns 2920
_refine_ls_number_restraints 13
_refine_ls_restrained_S_all 1.070
_refine_ls_R_factor_all 0.0767
_refine_ls_R_factor_gt 0.0604
_refine_ls_shift/su_max 0.000
_refine_ls_shift/su_mean 0.000
_refine_ls_structure_factor_coef Fsqd
_refine_ls_weighting_details 'w=1/[\s^2^(Fo^2^)+(0.0926P)^2^+19.1218P] where P=(Fo^2^+2Fc^2^)/3'
_refine_ls_weighting_scheme calc
_refine_ls_wR_factor_gt 0.1459
_refine_ls_wR_factor_ref 0.1549
_reflns_Friedel_coverage 0.935
_reflns_Friedel_fraction_full 0.945
_reflns_Friedel_fraction_max 0.945
_reflns_number_gt 2433
_reflns_number_total 2920
_reflns_threshold_expression 'I > 2\s(I)'
_cod_data_source_file ZnGlyPyr_Benzene_100K.cif
_cod_data_source_block ZnGlyPyr_Benzene_100K
_cod_original_cell_volume 7664.8(6)
_cod_original_sg_symbol_H-M 'R 3 c'
_cod_database_code 4135179
_shelx_shelxl_version_number 2014/7
_chemical_oxdiff_formula 'Zn C8 H8 N3 O3'
_shelx_space_group_comment
;
The symmetry employed for this shelxl refinement is uniquely defined
by the following loop, which should always be used as a source of
symmetry information in preference to the above space-group names.
They are only intended as comments.
;
_reflns_odcompleteness_completeness 99.88
_reflns_odcompleteness_iscentric 1
_reflns_odcompleteness_theta 24.97
_olex2_refinement_description
;
1. Fixed Uiso
 At 1.2 times of:
  All C(H) groups, All C(H,H) groups, All N(H) groups
2. Uiso/Uaniso restraints and constraints
C8C \\sim C7C \\sim C12C \\sim C11C \\sim C10C \\sim C9C: within 2A with sigma
of 0.02 and sigma for terminal atoms of 0.04
C8A \\sim C7A \\sim C12A \\sim C11A \\sim C10A \\sim C9A: within 2A with sigma
of 0.02 and sigma for terminal atoms of 0.04
Uanis(N1) = Uanis(N2)
3. Others
 Sof(C7A)=Sof(H7A)=Sof(C8A)=Sof(H8A)=Sof(C9A)=Sof(H9A)=Sof(C10A)=Sof(H10A)=
 Sof(C11A)=Sof(H11A)=Sof(C12A)=Sof(H12A)=FVAR(1)
 Sof(C12B)=Sof(H12B)=Sof(C7B)=Sof(H7B)=Sof(C8B)=Sof(H8B)=Sof(C9B)=Sof(H9B)=
 Sof(C10B)=Sof(H10B)=Sof(C11B)=Sof(H11B)=FVAR(2)
 Sof(C10C)=Sof(H10C)=Sof(C11C)=Sof(H11C)=Sof(C12C)=Sof(H12C)=Sof(C7C)=Sof(H7C)=
 Sof(C8C)=Sof(H8C)=Sof(C9C)=Sof(H9C)=FVAR(3)
4.a Secondary CH2 refined with riding coordinates:
 C5(H5A,H5B)
4.b Aromatic/amide H refined with riding coordinates:
 C1(H1), C2(H2), N3(H3), C12B(H12B), C7B(H7B), C8B(H8B), C9B(H9B), C10B(H10B),
 C11B(H11B), C10C(H10C), C11C(H11C), C12C(H12C), C7C(H7C), C8C(H8C), C9C(H9C),
 C7A(H7A), C8A(H8A), C9A(H9A), C10A(H10A), C11A(H11A), C12A(H12A)
4.c Fitted hexagon refined as free rotating group:
 C12B(C7B,C8B,C9B,C10B,C11B), C10C(C11C,C12C,C7C,C8C,C9C), C7A(C8A,C9A,C10A,
 C11A,C12A)
;
_olex2_submission_special_instructions 'No special instructions were received'
_oxdiff_exptl_absorpt_empirical_details
;
Empirical correction (ABSPACK) includes:
- Absorption correction using spherical harmonics
- Frame scaling
;
_oxdiff_exptl_absorpt_empirical_full_max 1.257
_oxdiff_exptl_absorpt_empirical_full_min 0.800

loop_
_space_group_symop_operation_xyz
'x, y, z'
'-y, x-y, z'
'-x+y, -x, z'
'-x+y, y, z+1/2'
'x, x-y, z+1/2'
'-y, -x, z+1/2'
'x+2/3, y+1/3, z+1/3'
'-y+2/3, x-y+1/3, z+1/3'
'-x+y+2/3, -x+1/3, z+1/3'
'-x+y+2/3, y+1/3, z+5/6'
'x+2/3, x-y+1/3, z+5/6'
'-y+2/3, -x+1/3, z+5/6'
'x+1/3, y+2/3, z+2/3'
'-y+1/3, x-y+2/3, z+2/3'
'-x+y+1/3, -x+2/3, z+2/3'
'-x+y+1/3, y+2/3, z+7/6'
'x+1/3, x-y+2/3, z+7/6'
'-y+1/3, -x+2/3, z+7/6'

loop_
_atom_site_label
_atom_site_type_symbol
_atom_site_fract_x
_atom_site_fract_y
_atom_site_fract_z
_atom_site_U_iso_or_equiv
_atom_site_adp_type
_atom_site_occupancy
_atom_site_site_symmetry_order
_atom_site_calc_flag
_atom_site_refinement_flags_posn
_atom_site_refinement_flags_adp
_atom_site_refinement_flags_occupancy
_atom_site_disorder_assembly
_atom_site_disorder_group
Zn1 Zn 0.31110(4) 0.31374(4) 0.60362(14) 0.0187(3) Uani 1 1 d . . . . .
O2 O 0.2749(3) 0.3544(3) 0.5844(7) 0.0245(16) Uani 1 1 d . . . . .
C6 C 0.2947(4) 0.3911(4) 0.5014(9) 0.022(2) Uani 1 1 d . . . . .
N2 N 0.2995(3) 0.2663(3) 0.4541(7) 0.0206(13) Uani 1 1 d . . . . .
C1 C 0.4267(4) 0.3928(4) 0.5863(10) 0.023(2) Uani 1 1 d . . . . .
H1 H 0.4268 0.3972 0.4933 0.028 Uiso 1 1 calc R . . . .
N1 N 0.3839(3) 0.3620(3) 0.6577(8) 0.0206(13) Uani 1 1 d . . . . .
O1 O 0.2708(3) 0.2647(3) 0.7455(6) 0.0221(16) Uani 1 1 d . . . . .
C2 C 0.2807(4) 0.2150(4) 0.4587(9) 0.022(2) Uani 1 1 d . . . . .
H2 H 0.2692 0.1942 0.5365 0.027 Uiso 1 1 calc R . . . .
C5 C 0.2810(4) 0.4338(4) 0.5121(9) 0.022(2) Uani 1 1 d . . . . .
H5A H 0.3040 0.4594 0.5791 0.026 Uiso 1 1 calc R . . . .
H5B H 0.2883 0.4522 0.4263 0.026 Uiso 1 1 calc R . . . .
C3 C 0.4704(4) 0.4174(4) 0.6658(9) 0.023(2) Uani 1 1 d . . . . .
N3 N 0.2273(3) 0.4155(4) 0.5477(8) 0.026(2) Uani 1 1 d . . . . .
H3 H 0.2185 0.4121 0.6317 0.031 Uiso 1 1 calc R . . . .
C4 C 0.5233(4) 0.4533(3) 0.6209(9) 0.021(2) Uani 1 1 d . . . . .
O3 O 0.5344(3) 0.4612(3) 0.5008(6) 0.0333(19) Uani 1 1 d . . . . .
C12B C 0.4842(8) 0.5465(8) 0.396(2) 0.040(8) Uiso 0.381(16) 1 d . . P A 2
H12B H 0.5007 0.5284 0.4303 0.048 Uiso 0.381(16) 1 calc R . P A 2
C7B C 0.4320(8) 0.5190(6) 0.359(3) 0.054(11) Uiso 0.381(16) 1 d G . P A 2
H7B H 0.4127 0.4820 0.3676 0.065 Uiso 0.381(16) 1 calc R . P A 2
C8B C 0.4079(7) 0.5455(9) 0.309(3) 0.068(13) Uiso 0.381(16) 1 d G . P A 2
H8B H 0.3722 0.5266 0.2840 0.082 Uiso 0.381(16) 1 calc R . P A 2
C9B C 0.4360(9) 0.5995(9) 0.297(2) 0.074(13) Uiso 0.381(16) 1 d G . P A 2
H9B H 0.4196 0.6176 0.2631 0.088 Uiso 0.381(16) 1 calc R . P A 2
C10B C 0.4883(8) 0.6270(6) 0.334(2) 0.038(8) Uiso 0.381(16) 1 d G . P A 2
H10B H 0.5075 0.6640 0.3257 0.045 Uiso 0.381(16) 1 calc R . P A 2
C11B C 0.5123(6) 0.6006(8) 0.384(3) 0.051(10) Uiso 0.381(16) 1 d G . P A 2
H11B H 0.5480 0.6194 0.4093 0.062 Uiso 0.381(16) 1 calc R . P A 2
C10C C 0.3387(12) 0.5741(13) 0.427(2) 0.091(14) Uiso 0.346(15) 1 d . U P B 3
H10C H 0.3482 0.5900 0.5114 0.109 Uiso 0.346(15) 1 calc R . P B 3
C11C C 0.3731(10) 0.5640(13) 0.356(3) 0.075(13) Uiso 0.346(15) 1 d G U P B 3
H11C H 0.4062 0.5731 0.3931 0.091 Uiso 0.346(15) 1 calc R . P B 3
C12C C 0.3592(10) 0.5407(13) 0.233(3) 0.074(12) Uiso 0.346(15) 1 d G U P B 3
H12C H 0.3827 0.5339 0.1847 0.089 Uiso 0.346(15) 1 calc R . P B 3
C7C C 0.3108(11) 0.5274(11) 0.179(2) 0.063(11) Uiso 0.346(15) 1 d G U P B 3
H7C H 0.3013 0.5115 0.0945 0.076 Uiso 0.346(15) 1 calc R . P B 3
C8C C 0.2764(9) 0.5374(11) 0.249(3) 0.042(9) Uiso 0.346(15) 1 d G U P B 3
H8C H 0.2433 0.5283 0.2127 0.051 Uiso 0.346(15) 1 calc R . P B 3
C9C C 0.2903(11) 0.5608(12) 0.373(3) 0.067(12) Uiso 0.346(15) 1 d G U P B 3
H9C H 0.2668 0.5676 0.4212 0.080 Uiso 0.346(15) 1 calc R . P B 3
C7A C 0.4649(9) 0.5142(6) 0.389(2) 0.073(10) Uiso 0.479(19) 1 d . U P C -1
H7A H 0.4473 0.4780 0.4086 0.087 Uiso 0.479(19) 1 calc R . P C -1
C8A C 0.4878(9) 0.5506(8) 0.4903(17) 0.056(9) Uiso 0.479(19) 1 d G U P C -1
H8A H 0.4858 0.5391 0.5788 0.067 Uiso 0.479(19) 1 calc R . P C -1
C9A C 0.5135(8) 0.6037(7) 0.4619(19) 0.049(8) Uiso 0.479(19) 1 d G U P C -1
H9A H 0.5291 0.6285 0.5310 0.059 Uiso 0.479(19) 1 calc R . P C -1
C10A C 0.5163(9) 0.6204(7) 0.332(2) 0.062(9) Uiso 0.479(19) 1 d G U P C -1
H10A H 0.5338 0.6567 0.3129 0.075 Uiso 0.479(19) 1 calc R . P C -1
C11A C 0.4934(10) 0.5841(10) 0.2312(17) 0.087(12) Uiso 0.479(19) 1 d G U P C -1
H11A H 0.4953 0.5956 0.1427 0.105 Uiso 0.479(19) 1 calc R . P C -1
C12A C 0.4677(10) 0.5310(9) 0.2596(19) 0.093(13) Uiso 0.479(19) 1 d G U P C -1
H12A H 0.4521 0.5062 0.1905 0.112 Uiso 0.479(19) 1 calc R . P C -1

loop_
_atom_site_aniso_label
_atom_site_aniso_U_11
_atom_site_aniso_U_22
_atom_site_aniso_U_33
_atom_site_aniso_U_23
_atom_site_aniso_U_13
_atom_site_aniso_U_12
Zn1 0.0251(7) 0.0214(7) 0.0096(5) -0.0003(5) -0.0011(5) 0.0117(5)
O2 0.030(4) 0.031(4) 0.017(4) 0.003(3) 0.002(3) 0.018(3)
C6 0.018(5) 0.035(6) 0.010(5) 0.000(4) -0.005(4) 0.010(5)
N2 0.028(3) 0.024(3) 0.008(3) -0.005(3) 0.000(2) 0.011(3)
C1 0.017(5) 0.028(6) 0.015(5) 0.000(4) 0.000(4) 0.005(5)
N1 0.028(3) 0.024(3) 0.008(3) -0.005(3) 0.000(2) 0.011(3)
O1 0.025(4) 0.029(4) 0.011(3) 0.004(3) 0.001(3) 0.013(3)
C2 0.032(6) 0.023(5) 0.012(5) 0.002(4) -0.001(4) 0.014(5)
C5 0.022(5) 0.031(6) 0.012(5) -0.003(4) 0.004(4) 0.014(5)
C3 0.031(6) 0.021(5) 0.015(5) -0.003(4) -0.003(4) 0.012(5)
N3 0.032(5) 0.035(5) 0.009(4) -0.001(4) 0.003(3) 0.015(4)
C4 0.023(5) 0.012(5) 0.020(6) -0.004(4) -0.002(4) 0.003(4)
O3 0.032(4) 0.043(5) 0.009(4) 0.004(3) 0.005(3) 0.007(4)

loop_
_atom_type_symbol
_atom_type_description
_atom_type_scat_dispersion_real
_atom_type_scat_dispersion_imag
_atom_type_scat_source
C C 0.0033 0.0016 'International Tables Vol C Tables 4.2.6.8 and 6.1.1.4'
H H 0.0000 0.0000 'International Tables Vol C Tables 4.2.6.8 and 6.1.1.4'
N N 0.0061 0.0033 'International Tables Vol C Tables 4.2.6.8 and 6.1.1.4'
O O 0.0106 0.0060 'International Tables Vol C Tables 4.2.6.8 and 6.1.1.4'
Zn Zn 0.2839 1.4301 'International Tables Vol C Tables 4.2.6.8 and 6.1.1.4'

loop_
_geom_angle_atom_site_label_1
_geom_angle_atom_site_label_2
_geom_angle_atom_site_label_3
_geom_angle
_geom_angle_site_symmetry_1
_geom_angle_site_symmetry_3
_geom_angle_publ_flag
N2 Zn1 O2 113.7(3) . . ?
N2 Zn1 N1 117.7(3) . . ?
N1 Zn1 O2 108.3(3) . . ?
O1 Zn1 O2 102.0(3) . . ?
O1 Zn1 N2 102.2(3) . . ?
O1 Zn1 N1 111.8(3) . . ?
C6 O2 Zn1 115.5(6) . . ?
O2 C6 O1 124.3(10) . 15_554 ?
O2 C6 C5 118.1(9) . . ?
O1 C6 C5 117.5(9) 15_554 . ?
N1 N2 Zn1 123.8(6) 15_554 . ?
C2 N2 Zn1 127.5(7) . . ?
C2 N2 N1 108.7(8) . 15_554 ?
N1 C1 C3 111.1(9) . . ?
N2 N1 Zn1 122.4(6) 8 . ?
C1 N1 Zn1 131.2(7) . . ?
C1 N1 N2 106.3(8) . 8 ?
C6 O1 Zn1 140.5(7) 8 . ?
N2 C2 C3 109.7(8) . 15_554 ?
N3 C5 C6 114.1(9) . . ?
C1 C3 C2 104.2(9) . 8 ?
C1 C3 C4 125.7(9) . . ?
C2 C3 C4 130.1(9) 8 . ?
C4 N3 C5 121.4(8) 11_454 . ?
N3 C4 C3 117.7(8) 17_554 . ?
O3 C4 C3 121.7(9) . . ?
O3 C4 N3 120.6(9) . 17_554 ?
C7B C12B C11B 120.0 . . ?
C12B C7B C8B 120.0 . . ?
C7B C8B C9B 120.0 . . ?
C10B C9B C8B 120.0 . . ?
C9B C10B C11B 120.0 . . ?
C10B C11B C12B 120.0 . . ?
C11C C10C C9C 120.0 . . ?
C12C C11C C10C 120.0 . . ?
C11C C12C C7C 120.0 . . ?
C8C C7C C12C 120.0 . . ?
C7C C8C C9C 120.0 . . ?
C8C C9C C10C 120.0 . . ?
C8A C7A C12A 120.0 . . ?
C9A C8A C7A 120.0 . . ?
C8A C9A C10A 120.0 . . ?
C9A C10A C11A 120.0 . . ?
C12A C11A C10A 120.0 . . ?
C11A C12A C7A 120.0 . . ?

loop_
_geom_bond_atom_site_label_1
_geom_bond_atom_site_label_2
_geom_bond_distance
_geom_bond_site_symmetry_2
_geom_bond_publ_flag
Zn1 O2 1.978(7) . ?
Zn1 N2 1.973(8) . ?
Zn1 N1 1.974(9) . ?
Zn1 O1 1.964(6) . ?
O2 C6 1.262(12) . ?
C6 O1 1.277(12) 15_554 ?
C6 C5 1.508(15) . ?
N2 N1 1.384(11) 15_554 ?
N2 C2 1.332(13) . ?
C1 N1 1.341(13) . ?
C1 C3 1.382(13) . ?
N1 N2 1.384(11) 8 ?
O1 C6 1.276(12) 8 ?
C2 C3 1.391(13) 15_554 ?
C5 N3 1.446(13) . ?
C3 C2 1.391(13) 8 ?
C3 C4 1.455(14) . ?
N3 C4 1.358(13) 11_454 ?
C4 N3 1.358(13) 17_554 ?
C4 O3 1.251(11) . ?
C12B C7B 1.3900 . ?
C12B C11B 1.3900 . ?
C7B C8B 1.3900 . ?
C8B C9B 1.3900 . ?
C9B C10B 1.3900 . ?
C10B C11B 1.3900 . ?
C10C C11C 1.3900 . ?
C10C C9C 1.3900 . ?
C11C C12C 1.3900 . ?
C12C C7C 1.3900 . ?
C7C C8C 1.3900 . ?
C8C C9C 1.3900 . ?
C7A C8A 1.3900 . ?
C7A C12A 1.3900 . ?
C8A C9A 1.3900 . ?
C9A C10A 1.3900 . ?
C10A C11A 1.3900 . ?
C11A C12A 1.3900 . ?
